data_7228964
loop_
_publ_author_name
'Liu, Xi'
'Zhao, Zhen'
'Wang, Chun-Hai'
'Fu, Shan'
'Huang, Kun-Lin'

_publ_section_title
;
 Three pillared-layered inorganic--organic hybrid polymers with efficient
 luminescence
;
_journal_issue 64
_journal_name_full 'RSC Adv.'
_journal_page_first 40632
_journal_paper_doi 10.1039/C7RA07061F
_journal_volume 7
_journal_year 2017
_chemical_formula_sum 'C14 H9 Cd N7 S2'
_chemical_formula_weight 451.80
_chemical_name_systematic
;
 ?
;
_chemical_properties_physical ', stable to air'
_space_group_crystal_system monoclinic
_space_group_IT_number 15
_space_group_name_Hall '-C 2yc'
_space_group_name_H-M_alt 'C 1 2/c 1'
_symmetry_space_group_name_Hall '-C 2yc'
_symmetry_space_group_name_H-M 'C 1 2/c 1'
_atom_sites_solution_hydrogens geom
_audit_creation_method SHELXL-2013
_audit_update_record
;
2017-03-18 deposited with the CCDC.
2017-08-15 downloaded from the CCDC.
;
_cell_angle_alpha 90
_cell_angle_beta 101.855(6)
_cell_angle_gamma 90
_cell_formula_units_Z 4
_cell_length_a 27.106(4)
_cell_length_b 10.0401(11)
_cell_length_c 7.4419(10)
_cell_measurement_reflns_used 2350
_cell_measurement_temperature 293(2)
_cell_measurement_theta_max 27.4895
_cell_measurement_theta_min 3.0699
_cell_volume 1982.1(5)
_computing_cell_refinement 'CrystalClear (Rigaku Corp., 2002)'
_computing_data_collection 'CrystalClear (Rigaku Corp., 2002)'
_computing_data_reduction 'CrystalClear (Rigaku Corp., 2002)'
_computing_molecular_graphics 'SHELXL-2013 (Sheldrick, 2013)'
_computing_publication_material 'SHELXL-2013 (Sheldrick, 2013)'
_computing_structure_refinement 'SHELXL-2013 (Sheldrick, 2013)'
_computing_structure_solution 'SHELXL-2013 (Sheldrick, 2013)'
_diffrn_ambient_temperature 293(2)
_diffrn_detector_area_resol_mean 14.6306
_diffrn_measured_fraction_theta_full 0.991
_diffrn_measured_fraction_theta_max 0.993
_diffrn_measurement_device_type 'Mercury70 (2x2 bin mode)'
_diffrn_measurement_method CCD_Profile_fitting
_diffrn_radiation_type MoK\a
_diffrn_radiation_wavelength 0.71073
_diffrn_reflns_av_R_equivalents 0.0173
_diffrn_reflns_av_unetI/netI 0.0184
_diffrn_reflns_Laue_measured_fraction_full 0.991
_diffrn_reflns_Laue_measured_fraction_max 0.993
_diffrn_reflns_limit_h_max 33
_diffrn_reflns_limit_h_min -35
_diffrn_reflns_limit_k_max 13
_diffrn_reflns_limit_k_min -13
_diffrn_reflns_limit_l_max 9
_diffrn_reflns_limit_l_min -9
_diffrn_reflns_number 7285
_diffrn_reflns_point_group_measured_fraction_full 0.991
_diffrn_reflns_point_group_measured_fraction_max 0.993
_diffrn_reflns_theta_full 25.242
_diffrn_reflns_theta_max 27.472
_diffrn_reflns_theta_min 3.072
_diffrn_source 'Sealed Tube'
_exptl_absorpt_coefficient_mu 1.321
_exptl_absorpt_correction_T_max 1.0000
_exptl_absorpt_correction_T_min 0.8704
_exptl_absorpt_correction_type multi-scan
_exptl_absorpt_process_details 'Sphere (Rigaku CrystalClear)'
_exptl_crystal_colour Orange
_exptl_crystal_density_diffrn 1.514
_exptl_crystal_description Prism
_exptl_crystal_F_000 888
_exptl_crystal_preparation ', Luminescent'
_exptl_crystal_recrystallization_method 'layer diffusion'
_exptl_crystal_size_max 0.6000
_exptl_crystal_size_mid 0.2500
_exptl_crystal_size_min 0.1000
_refine_diff_density_max 1.273
_refine_diff_density_min -0.759
_refine_diff_density_rms 0.131
_refine_ls_extinction_method none
_refine_ls_goodness_of_fit_ref 1.005
_refine_ls_hydrogen_treatment constr
_refine_ls_matrix_type full
_refine_ls_number_parameters 111
_refine_ls_number_reflns 2260
_refine_ls_number_restraints 0
_refine_ls_restrained_S_all 1.005
_refine_ls_R_factor_all 0.0463
_refine_ls_R_factor_gt 0.0422
_refine_ls_shift/su_max 0.000
_refine_ls_shift/su_mean 0.000
_refine_ls_structure_factor_coef Fsqd
_refine_ls_weighting_details
;
 w=1/[\s^2^(Fo^2^)+(0.1260P)^2^]
 where P=(Fo^2^+2Fc^2^)/3
;
_refine_ls_weighting_scheme calc
_refine_ls_wR_factor_gt 0.1373
_refine_ls_wR_factor_ref 0.1496
_reflns_Friedel_coverage 0.000
_reflns_number_gt 1997
_reflns_number_total 2260
_reflns_threshold_expression 'I > 2\s(I)'
_cod_data_source_file c7ra07061f2.cif
_cod_data_source_block 15_CCDC1
_cod_depositor_comments
;
The following automatic conversions were performed:

'_exptl_absorpt_correction_type' value 'Multi-scan' changed to
'multi-scan' according to
/home/data/users/saulius/crontab/automatic-downloads/rss-feeds/RSC/lib/dictionaries/cif_core.dic
dictionary named 'cif_core.dic' version 2.4.2 from 2011-04-26.

Automatic conversion script
Id: cif_fix_values 4973 2017-02-22 13:04:09Z antanas 
;
_cod_original_cell_volume 1982.1(4)
_cod_database_code 7228964
_shelx_space_group_comment
;
The symmetry employed for this shelxl refinement is uniquely defined
by the following loop, which should always be used as a source of
symmetry information in preference to the above space-group names.
They are only intended as comments.
;

loop_
_space_group_symop_operation_xyz
'x, y, z'
'-x, y, -z+1/2'
'x+1/2, y+1/2, z'
'-x+1/2, y+1/2, -z+1/2'
'-x, -y, -z'
'x, -y, z-1/2'
'-x+1/2, -y+1/2, -z'
'x+1/2, -y+1/2, z-1/2'

loop_
_atom_site_label
_atom_site_type_symbol
_atom_site_fract_x
_atom_site_fract_y
_atom_site_fract_z
_atom_site_U_iso_or_equiv
_atom_site_adp_type
_atom_site_occupancy
_atom_site_site_symmetry_order
_atom_site_calc_flag
_atom_site_refinement_flags_posn
_atom_site_refinement_flags_adp
_atom_site_refinement_flags_occupancy
Cd1 Cd 0.2500 0.7500 0.0000 0.0356(2) Uani 1 2 d S . P
S1 S 0.19465(4) 0.78947(13) -0.34771(13) 0.0623(3) Uani 1 1 d . . .
N1 N 0.23572(11) 1.0313(3) -0.4297(4) 0.0490(6) Uani 1 1 d . . .
N11 N 0.17448(9) 0.6834(3) 0.0874(3) 0.0434(6) Uani 1 1 d . . .
N12 N 0.02427(9) 0.4413(3) 0.2270(4) 0.0492(6) Uani 1 1 d . . .
N13 N 0.0000 0.6492(4) 0.2500 0.0543(9) Uani 1 2 d S T P
H13A H 0.0000 0.7348 0.2500 0.065 Uiso 1 2 calc R U P
C1 C 0.21895(11) 0.9320(3) -0.3954(4) 0.0397(6) Uani 1 1 d . . .
C11 C 0.16201(11) 0.5557(3) 0.0931(4) 0.0416(6) Uani 1 1 d . . .
H11A H 0.1846 0.4924 0.0669 0.050 Uiso 1 1 calc R U .
C12 C 0.11768(11) 0.5112(3) 0.1354(4) 0.0445(6) Uani 1 1 d . . .
H12A H 0.1105 0.4208 0.1375 0.053 Uiso 1 1 calc R U .
C13 C 0.08388(9) 0.6066(3) 0.1753(4) 0.0430(6) Uani 1 1 d . . .
C14 C 0.0966(3) 0.7401(3) 0.1734(13) 0.0705(19) Uani 1 1 d . . .
H14A H 0.0751 0.8058 0.2005 0.085 Uiso 1 1 calc R U .
C15 C 0.1425(2) 0.7728(5) 0.1298(10) 0.0707(15) Uani 1 1 d . . .
H15A H 0.1513 0.8623 0.1302 0.085 Uiso 1 1 calc R U .
C16 C 0.03558(11) 0.5673(3) 0.2191(4) 0.0437(7) Uani 1 1 d . . .

loop_
_atom_site_aniso_label
_atom_site_aniso_U_11
_atom_site_aniso_U_22
_atom_site_aniso_U_33
_atom_site_aniso_U_23
_atom_site_aniso_U_13
_atom_site_aniso_U_12
Cd1 0.0369(3) 0.0258(3) 0.0506(3) 0.00038(8) 0.02393(18) 0.00177(7)
S1 0.0764(7) 0.0480(6) 0.0581(5) 0.0117(4) 0.0033(4) -0.0286(5)
N1 0.0579(15) 0.0340(13) 0.0586(15) 0.0043(11) 0.0206(12) -0.0071(11)
N11 0.0401(12) 0.0431(14) 0.0524(13) 0.0032(11) 0.0221(10) 0.0026(10)
N12 0.0304(11) 0.0487(16) 0.0739(17) -0.0033(13) 0.0231(11) 0.0026(10)
N13 0.0423(19) 0.054(2) 0.076(2) 0.000 0.0329(17) 0.000
C1 0.0453(14) 0.0344(14) 0.0417(13) 0.0051(10) 0.0144(11) 0.0036(11)
C11 0.0376(13) 0.0421(15) 0.0487(15) 0.0066(12) 0.0173(11) 0.0047(11)
C12 0.0389(14) 0.0417(16) 0.0560(16) 0.0035(12) 0.0166(12) 0.0035(11)
C13 0.0355(13) 0.0520(17) 0.0452(14) 0.0040(12) 0.0170(11) 0.0023(12)
C14 0.052(3) 0.050(3) 0.128(6) 0.0010(18) 0.063(3) 0.0076(14)
C15 0.053(3) 0.0475(18) 0.127(4) -0.004(3) 0.054(3) -0.006(2)
C16 0.0379(14) 0.0515(18) 0.0443(14) 0.0024(12) 0.0145(11) -0.0011(12)

loop_
_atom_type_symbol
_atom_type_description
_atom_type_scat_dispersion_real
_atom_type_scat_dispersion_imag
_atom_type_scat_source
C C 0.0033 0.0016 'International Tables Vol C Tables 4.2.6.8 and 6.1.1.4'
H H 0.0000 0.0000 'International Tables Vol C Tables 4.2.6.8 and 6.1.1.4'
N N 0.0061 0.0033 'International Tables Vol C Tables 4.2.6.8 and 6.1.1.4'
S S 0.1246 0.1234 'International Tables Vol C Tables 4.2.6.8 and 6.1.1.4'
Cd Cd -0.8075 1.2024 'International Tables Vol C Tables 4.2.6.8 and 6.1.1.4'

loop_
_geom_angle_atom_site_label_1
_geom_angle_atom_site_label_2
_geom_angle_atom_site_label_3
_geom_angle
_geom_angle_site_symmetry_1
_geom_angle_site_symmetry_3
N1 Cd1 N1 180.0 6_576 4_544
N1 Cd1 N11 89.34(9) 6_576 7_565
N1 Cd1 N11 90.66(9) 4_544 7_565
N1 Cd1 N11 90.66(9) 6_576 .
N1 Cd1 N11 89.34(9) 4_544 .
N11 Cd1 N11 180.0 7_565 .
N1 Cd1 S1 89.52(7) 6_576 .
N1 Cd1 S1 90.48(7) 4_544 .
N11 Cd1 S1 92.08(6) 7_565 .
N11 Cd1 S1 87.92(6) . .
N1 Cd1 S1 90.48(7) 6_576 7_565
N1 Cd1 S1 89.52(7) 4_544 7_565
N11 Cd1 S1 87.92(6) 7_565 7_565
N11 Cd1 S1 92.08(6) . 7_565
S1 Cd1 S1 180.0 . 7_565
C1 S1 Cd1 99.43(10) . .
C1 N1 Cd1 166.1(3) . 4_554
C11 N11 C15 117.4(3) . .
C11 N11 Cd1 121.39(19) . .
C15 N11 Cd1 121.2(3) . .
C16 N12 N12 104.33(16) . 2
C16 N13 C16 103.2(4) . 2
C16 N13 H13A 128.4 . .
C16 N13 H13A 128.4 2 .
N1 C1 S1 179.6(3) . .
N11 C11 C12 124.0(3) . .
N11 C11 H11A 118.0 . .
C12 C11 H11A 118.0 . .
C11 C12 C13 117.8(3) . .
C11 C12 H12A 121.1 . .
C13 C12 H12A 121.1 . .
C14 C13 C12 119.0(3) . .
C14 C13 C16 119.9(3) . .
C12 C13 C16 121.1(3) . .
C13 C14 C15 117.9(4) . .
C13 C14 H14A 121.0 . .
C15 C14 H14A 121.0 . .
N11 C15 C14 123.8(4) . .
N11 C15 H15A 118.1 . .
C14 C15 H15A 118.1 . .
N12 C16 N13 114.1(3) . .
N12 C16 C13 119.9(3) . .
N13 C16 C13 126.0(3) . .

loop_
_geom_bond_atom_site_label_1
_geom_bond_atom_site_label_2
_geom_bond_distance
_geom_bond_site_symmetry_2
Cd1 N1 2.308(2) 6_576
Cd1 N1 2.308(2) 4_544
Cd1 N11 2.368(2) 7_565
Cd1 N11 2.368(2) .
Cd1 S1 2.7402(9) .
Cd1 S1 2.7402(9) 7_565
S1 C1 1.644(3) .
N1 C1 1.146(4) .
N1 Cd1 2.308(2) 4_554
N11 C11 1.330(4) .
N11 C15 1.330(6) .
N12 C16 1.306(4) .
N12 N12 1.426(5) 2
N13 C16 1.323(4) .
N13 C16 1.323(4) 2
N13 H13A 0.8600 .
C11 C12 1.378(4) .
C11 H11A 0.9300 .
C12 C13 1.398(4) .
C12 H12A 0.9300 .
C13 C14 1.385(5) .
C13 C16 1.467(4) .
C14 C15 1.387(7) .
C14 H14A 0.9300 .
C15 H15A 0.9300 .
